data_4126880
loop_
_publ_author_name
'Luo, Dong'
'Wang, Xue-Zhi'
'Yang, Chen'
'Zhou, Xiao-Ping'
'Li, Dan'

_publ_section_title
;
 Self-Assembly of Chiral Metal-Organic Tetartoid.
;
_journal_name_full 'Journal of the American Chemical Society'
_journal_paper_doi 10.1021/jacs.7b11285
_journal_year 2017
_chemical_formula_sum 'C217 H224 Co20 F3 N72 O19 S'
_chemical_formula_weight 5412.33
_space_group_crystal_system cubic
_space_group_IT_number 196
_space_group_name_Hall 'F 2 2 3'
_space_group_name_H-M_alt 'F 2 3'
_symmetry_space_group_name_Hall 'F 2 2 3'
_symmetry_space_group_name_H-M 'F 2 3'
_atom_sites_solution_hydrogens difmap
_audit_creation_method SHELXL-2014/7
_cell_angle_alpha 90
_cell_angle_beta 90
_cell_angle_gamma 90
_cell_formula_units_Z 4
_cell_length_a 32.9477(3)
_cell_length_b 32.9477(3)
_cell_length_c 32.9477(3)
_cell_measurement_reflns_used 4894
_cell_measurement_temperature 100(2)
_cell_measurement_theta_max 70.6370
_cell_measurement_theta_min 4.4330
_cell_volume 35766.4(6)
_computing_structure_refinement 'SHELXL-2014/7 (Sheldrick, 2014)'
_diffrn_ambient_temperature 100(2)
_diffrn_detector_area_resol_mean 10
_diffrn_measured_fraction_theta_full 0.986
_diffrn_measured_fraction_theta_max 0.970
_diffrn_measurement_device_type 'XtaLAB AFC12 (RINC): Kappa single'
_diffrn_measurement_method '\w scans'
_diffrn_radiation_type CuK\a
_diffrn_radiation_wavelength 1.54184
_diffrn_reflns_av_R_equivalents 0.0235
_diffrn_reflns_av_unetI/netI 0.0319
_diffrn_reflns_Laue_measured_fraction_full 0.986
_diffrn_reflns_Laue_measured_fraction_max 0.970
_diffrn_reflns_limit_h_max 40
_diffrn_reflns_limit_h_min -21
_diffrn_reflns_limit_k_max 22
_diffrn_reflns_limit_k_min -37
_diffrn_reflns_limit_l_max 24
_diffrn_reflns_limit_l_min -25
_diffrn_reflns_number 8600
_diffrn_reflns_point_group_measured_fraction_full 0.875
_diffrn_reflns_point_group_measured_fraction_max 0.846
_diffrn_reflns_theta_full 67.684
_diffrn_reflns_theta_max 70.952
_diffrn_reflns_theta_min 3.795
_diffrn_source 'fine-focus sealed X-ray tube'
_exptl_absorpt_coefficient_mu 7.519
_exptl_absorpt_correction_T_max 1
_exptl_absorpt_correction_T_min 0.50324
_exptl_absorpt_correction_type multi-scan
_exptl_crystal_colour purple
_exptl_crystal_density_diffrn 1.005
_exptl_crystal_description polyhedron
_exptl_crystal_F_000 11060
_exptl_crystal_size_max 0.19
_exptl_crystal_size_mid 0.16
_exptl_crystal_size_min 0.15
_refine_diff_density_max 1.294
_refine_diff_density_min -0.503
_refine_diff_density_rms 0.119
_refine_ls_abs_structure_details
;
 Flack x determined using 1646 quotients [(I+)-(I-)]/[(I+)+(I-)]
 (Parsons, Flack and Wagner, Acta Cryst. B69 (2013) 249-259).
;
_refine_ls_abs_structure_Flack -0.004(7)
_refine_ls_extinction_method none
_refine_ls_goodness_of_fit_ref 1.080
_refine_ls_hydrogen_treatment constr
_refine_ls_matrix_type full
_refine_ls_number_parameters 256
_refine_ls_number_reflns 4907
_refine_ls_number_restraints 2
_refine_ls_restrained_S_all 1.093
_refine_ls_R_factor_all 0.0791
_refine_ls_R_factor_gt 0.0741
_refine_ls_shift/su_max 0.082
_refine_ls_shift/su_mean 0.002
_refine_ls_structure_factor_coef Fsqd
_refine_ls_weighting_details 'w=1/[\s^2^(Fo^2^)+(0.1315P)^2^+378.0255P] where P=(Fo^2^+2Fc^2^)/3'
_refine_ls_weighting_scheme calc
_refine_ls_wR_factor_gt 0.2089
_refine_ls_wR_factor_ref 0.2162
_reflns_Friedel_coverage 0.654
_reflns_Friedel_fraction_full 0.749
_reflns_Friedel_fraction_max 0.708
_reflns_number_gt 4540
_reflns_number_total 4907
_reflns_threshold_expression 'I > 2\s(I)'
_cod_data_source_file ja7b11285_si_002.cif
_cod_data_source_block delta-5
_cod_original_cell_volume 35766.3(11)
_cod_database_code 4126880
_shelx_shelxl_version_number 2014/7
_shelx_space_group_comment
;
The symmetry employed for this shelxl refinement is uniquely defined
by the following loop, which should always be used as a source of
symmetry information in preference to the above space-group names.
They are only intended as comments.
;

loop_
_space_group_symop_operation_xyz
'x, y, z'
'z, x, y'
'y, z, x'
'-y, -z, x'
'z, -x, -y'
'-y, z, -x'
'-z, -x, y'
'-z, x, -y'
'y, -z, -x'
'-x, -y, z'
'x, -y, -z'
'-x, y, -z'
'x, y+1/2, z+1/2'
'z, x+1/2, y+1/2'
'y, z+1/2, x+1/2'
'-y, -z+1/2, x+1/2'
'z, -x+1/2, -y+1/2'
'-y, z+1/2, -x+1/2'
'-z, -x+1/2, y+1/2'
'-z, x+1/2, -y+1/2'
'y, -z+1/2, -x+1/2'
'-x, -y+1/2, z+1/2'
'x, -y+1/2, -z+1/2'
'-x, y+1/2, -z+1/2'
'x+1/2, y, z+1/2'
'z+1/2, x, y+1/2'
'y+1/2, z, x+1/2'
'-y+1/2, -z, x+1/2'
'z+1/2, -x, -y+1/2'
'-y+1/2, z, -x+1/2'
'-z+1/2, -x, y+1/2'
'-z+1/2, x, -y+1/2'
'y+1/2, -z, -x+1/2'
'-x+1/2, -y, z+1/2'
'x+1/2, -y, -z+1/2'
'-x+1/2, y, -z+1/2'
'x+1/2, y+1/2, z'
'z+1/2, x+1/2, y'
'y+1/2, z+1/2, x'
'-y+1/2, -z+1/2, x'
'z+1/2, -x+1/2, -y'
'-y+1/2, z+1/2, -x'
'-z+1/2, -x+1/2, y'
'-z+1/2, x+1/2, -y'
'y+1/2, -z+1/2, -x'
'-x+1/2, -y+1/2, z'
'x+1/2, -y+1/2, -z'
'-x+1/2, y+1/2, -z'

loop_
_atom_site_label
_atom_site_type_symbol
_atom_site_fract_x
_atom_site_fract_y
_atom_site_fract_z
_atom_site_U_iso_or_equiv
_atom_site_adp_type
_atom_site_occupancy
_atom_site_site_symmetry_order
_atom_site_calc_flag
_atom_site_refinement_flags_posn
_atom_site_refinement_flags_adp
_atom_site_refinement_flags_occupancy
_atom_site_disorder_assembly
_atom_site_disorder_group
Co1 Co 0.85924(4) 0.64076(4) 0.14076(4) 0.0255(5) Uani 1 3 d S T P . .
Co3 Co 0.86161(4) 0.63839(4) -0.13839(4) 0.0338(6) Uani 1 3 d S T P . .
Co2 Co 0.78135(4) 0.54603(4) 0.00401(4) 0.0304(4) Uani 1 1 d . . . . .
O1 O 0.82382(18) 0.5000 0.0000 0.0145(12) Uani 1 2 d S T P . .
O2 O 0.7448(2) 0.5000 0.0000 0.0350(18) Uani 1 2 d S T P . .
C17 C 0.8335(2) 0.5893(2) 0.0668(2) 0.0232(15) Uani 1 1 d . . . . .
N3 N 0.7358(2) 0.5946(2) 0.0055(2) 0.0301(14) Uani 1 1 d . . . . .
C15 C 0.8067(2) 0.5769(2) 0.1260(2) 0.0222(15) Uani 1 1 d . . . . .
C2 C 0.8256(2) 0.5816(3) -0.0749(3) 0.0293(17) Uani 1 1 d . . . . .
N4 N 0.80360(19) 0.56084(19) 0.05997(19) 0.0236(13) Uani 1 1 d . . . . .
C16 C 0.7872(2) 0.5534(2) 0.0973(2) 0.0224(15) Uani 1 1 d . . . . .
H16 H 0.7662 0.5354 0.1025 0.027 Uiso 1 1 d R U . . .
N5 N 0.83580(18) 0.59964(18) 0.10601(18) 0.0206(12) Uani 1 1 d . . . . .
C18 C 0.8599(2) 0.6046(3) 0.0333(2) 0.0279(16) Uani 1 1 d . . . . .
H18A H 0.8672 0.5824 0.0160 0.042 Uiso 1 1 d R U . . .
H18B H 0.8840 0.6165 0.0446 0.042 Uiso 1 1 d R U . . .
H18C H 0.8455 0.6247 0.0178 0.042 Uiso 1 1 d R U . . .
N2 N 0.7980(2) 0.58005(19) -0.0455(2) 0.0272(14) Uani 1 1 d . . . . .
C8 C 0.6893(2) 0.5940(3) 0.1064(3) 0.0315(17) Uani 1 1 d . . . . .
H8 H 0.6709 0.5732 0.1015 0.038 Uiso 1 1 d R U . . .
C13 C 0.7775(2) 0.6861(2) 0.1316(2) 0.0271(16) Uani 1 1 d . . . . .
H13A H 0.7680 0.7112 0.1195 0.033 Uiso 1 1 d R U . . .
H13B H 0.7780 0.6901 0.1608 0.033 Uiso 1 1 d R U . . .
C6 C 0.6997(3) 0.5994(3) 0.0319(3) 0.037(2) Uani 1 1 d . . . . .
H6A H 0.6822 0.6201 0.0203 0.044 Uiso 1 1 d R U . . .
H6B H 0.6846 0.5741 0.0324 0.044 Uiso 1 1 d R U . . .
C4 C 0.7771(3) 0.6163(3) -0.0479(3) 0.0324(17) Uani 1 1 d . . . . .
N6 N 0.8191(2) 0.6788(2) 0.1178(2) 0.0257(13) Uani 1 1 d . . . . .
C3 C 0.7942(3) 0.6390(3) -0.0776(3) 0.0340(18) Uani 1 1 d . . . . .
H3 H 0.7863 0.6650 -0.0852 0.041 Uiso 1 1 d R U . . .
C10 C 0.7237(2) 0.6362(2) 0.1535(2) 0.0274(16) Uani 1 1 d . . . . .
H10 H 0.7276 0.6448 0.1801 0.033 Uiso 1 1 d R U . . .
C9 C 0.6955(3) 0.6073(3) 0.1456(3) 0.0328(18) Uani 1 1 d . . . . .
H9 H 0.6802 0.5966 0.1667 0.039 Uiso 1 1 d R U . . .
C12 C 0.7400(2) 0.6411(2) 0.0822(2) 0.0278(16) Uani 1 1 d . . . . .
H12 H 0.7545 0.6528 0.0609 0.033 Uiso 1 1 d R U . . .
C14 C 0.8001(2) 0.5871(2) 0.1673(2) 0.0219(15) Uani 1 1 d . . . . .
H14 H 0.7819 0.5729 0.1836 0.026 Uiso 1 1 d R U . . .
C11 C 0.7473(2) 0.6538(2) 0.1221(2) 0.0252(15) Uani 1 1 d . . . . .
N1 N 0.8247(2) 0.61656(19) -0.0947(2) 0.0269(14) Uani 1 1 d . . . . .
C5 C 0.7440(2) 0.6228(3) -0.0206(3) 0.0321(18) Uani 1 1 d . . . . .
H5 H 0.7285 0.6463 -0.0218 0.039 Uiso 1 1 d R U . . .
C1 C 0.8533(3) 0.5477(3) -0.0845(3) 0.0334(18) Uani 1 1 d . . . . .
H1A H 0.8472 0.5250 -0.0672 0.050 Uiso 1 1 d R U . . .
H1B H 0.8808 0.5561 -0.0801 0.050 Uiso 1 1 d R U . . .
H1C H 0.8499 0.5399 -0.1123 0.050 Uiso 1 1 d R U . . .
O3 O 0.8255(3) 0.6745(3) -0.1745(3) 0.072(4) Uani 1 3 d S T P . .
H3A H 0.8177 0.7215 -0.1830 0.108 Uiso 0.3333 1 d R U P . .
H3B H 0.7905 0.6691 -0.2077 0.108 Uiso 0.3333 1 d R U P . .
C7 C 0.7107(2) 0.6111(2) 0.0739(2) 0.0288(16) Uani 1 1 d . . . . .
F1 F 0.7500 0.7500 0.1983(5) 0.112(5) Uani 0.5 2 d S TU P . 1
C19 C 0.77265(16) 0.77265(16) 0.22735(16) 0.0176(17) Uani 0.25 3 d S TU P A 1
O4 O 0.7500 0.7500 0.1983(5) 0.112(5) Uani 0.5 2 d S TU P . 2
S1 S 0.77265(16) 0.77265(16) 0.22735(16) 0.0176(17) Uani 0.25 3 d S TU P . 2

loop_
_atom_site_aniso_label
_atom_site_aniso_U_11
_atom_site_aniso_U_22
_atom_site_aniso_U_33
_atom_site_aniso_U_23
_atom_site_aniso_U_13
_atom_site_aniso_U_12
Co1 0.0255(5) 0.0255(5) 0.0255(5) -0.0022(5) 0.0022(5) 0.0022(5)
Co3 0.0338(6) 0.0338(6) 0.0338(6) 0.0009(6) -0.0009(6) 0.0009(6)
Co2 0.0309(7) 0.0318(7) 0.0284(7) -0.0039(6) 0.0021(6) 0.0003(5)
O1 0.016(3) 0.011(3) 0.017(3) -0.001(3) 0.000 0.000
O2 0.025(4) 0.036(4) 0.045(4) -0.005(4) 0.000 0.000
C17 0.018(3) 0.024(3) 0.028(4) -0.005(3) 0.001(3) -0.004(3)
N3 0.029(3) 0.034(3) 0.027(3) -0.005(3) 0.001(3) 0.005(3)
C15 0.024(3) 0.024(3) 0.019(3) -0.001(3) 0.003(3) 0.002(3)
C2 0.023(4) 0.034(4) 0.031(4) -0.006(3) 0.006(3) 0.000(3)
N4 0.022(3) 0.027(3) 0.022(3) -0.001(3) 0.006(2) 0.004(3)
C16 0.022(3) 0.020(3) 0.025(3) -0.003(3) 0.001(3) -0.001(3)
N5 0.019(3) 0.022(3) 0.021(3) 0.001(2) -0.001(2) 0.001(2)
C18 0.029(4) 0.038(4) 0.017(3) -0.003(3) 0.003(3) -0.002(3)
N2 0.028(3) 0.024(3) 0.029(3) -0.007(3) 0.000(3) 0.002(3)
C8 0.028(4) 0.031(4) 0.035(4) -0.003(4) 0.005(3) 0.000(3)
C13 0.020(3) 0.032(4) 0.029(4) -0.006(3) 0.006(3) 0.003(3)
C6 0.030(4) 0.038(5) 0.042(5) -0.007(4) 0.006(4) 0.003(4)
C4 0.030(4) 0.034(4) 0.033(4) 0.000(4) -0.001(4) 0.003(3)
N6 0.026(3) 0.027(3) 0.024(3) -0.001(3) 0.004(3) 0.004(3)
C3 0.033(4) 0.036(4) 0.033(4) 0.004(4) 0.005(4) 0.010(4)
C10 0.023(3) 0.031(4) 0.029(4) -0.003(3) 0.005(3) 0.001(3)
C9 0.028(4) 0.029(4) 0.041(5) -0.001(4) 0.009(3) 0.002(3)
C12 0.022(4) 0.028(4) 0.034(4) 0.000(3) 0.012(3) 0.000(3)
C14 0.021(3) 0.025(4) 0.019(3) -0.002(3) 0.004(3) 0.003(3)
C11 0.025(4) 0.025(4) 0.026(4) 0.002(3) 0.007(3) 0.001(3)
N1 0.027(3) 0.021(3) 0.033(3) -0.004(3) 0.006(3) 0.000(3)
C5 0.027(4) 0.031(4) 0.039(4) -0.001(4) 0.002(3) 0.005(3)
C1 0.033(4) 0.029(4) 0.038(4) -0.005(4) 0.003(4) 0.001(4)
O3 0.072(4) 0.072(4) 0.072(4) 0.006(5) -0.006(5) 0.006(5)
C7 0.028(4) 0.031(4) 0.028(4) -0.002(3) 0.010(3) 0.003(3)
F1 0.176(17) 0.085(10) 0.076(9) 0.000 0.000 -0.013(10)
C19 0.0176(17) 0.0176(17) 0.0176(17) 0.0029(19) 0.0029(19) -0.0029(19)
O4 0.176(17) 0.085(10) 0.076(9) 0.000 0.000 -0.013(10)
S1 0.0176(17) 0.0176(17) 0.0176(17) 0.0029(19) 0.0029(19) -0.0029(19)

loop_
_atom_type_symbol
_atom_type_description
_atom_type_scat_dispersion_real
_atom_type_scat_dispersion_imag
_atom_type_scat_source
C C 0.0181 0.0091 'International Tables Vol C Tables 4.2.6.8 and 6.1.1.4'
H H 0.0000 0.0000 'International Tables Vol C Tables 4.2.6.8 and 6.1.1.4'
N N 0.0311 0.0180 'International Tables Vol C Tables 4.2.6.8 and 6.1.1.4'
O O 0.0492 0.0322 'International Tables Vol C Tables 4.2.6.8 and 6.1.1.4'
Co Co -2.3653 3.6143 'International Tables Vol C Tables 4.2.6.8 and 6.1.1.4'
S S 0.3331 0.5567 'International Tables Vol C Tables 4.2.6.8 and 6.1.1.4'
F F 0.0727 0.0534 'International Tables Vol C Tables 4.2.6.8 and 6.1.1.4'

loop_
_geom_angle_atom_site_label_1
_geom_angle_atom_site_label_2
_geom_angle_atom_site_label_3
_geom_angle
_geom_angle_site_symmetry_1
_geom_angle_site_symmetry_3
N5 Co1 N5 95.8(2) . 42_656
N5 Co1 N5 95.8(2) . 19_664
N5 Co1 N5 95.8(2) 42_656 19_664
N5 Co1 N6 87.1(3) . .
N5 Co1 N6 176.8(3) 42_656 .
N5 Co1 N6 82.8(3) 19_664 .
N5 Co1 N6 176.8(3) . 19_664
N5 Co1 N6 82.8(3) 42_656 19_664
N5 Co1 N6 87.2(3) 19_664 19_664
N6 Co1 N6 94.3(3) . 19_664
N5 Co1 N6 82.8(3) . 42_656
N5 Co1 N6 87.2(3) 42_656 42_656
N5 Co1 N6 176.8(3) 19_664 42_656
N6 Co1 N6 94.3(3) . 42_656
N6 Co1 N6 94.3(3) 19_664 42_656
N1 Co3 N1 113.01(17) 17_665 .
N1 Co3 N1 113.02(17) 17_665 40_654
N1 Co3 N1 113.02(17) . 40_654
N1 Co3 O3 105.6(2) 17_665 .
N1 Co3 O3 105.6(2) . .
N1 Co3 O3 105.6(2) 40_654 .
O2 Co2 N4 118.08(19) . .
O2 Co2 N2 122.52(19) . .
N4 Co2 N2 119.4(3) . .
O2 Co2 O1 81.0(2) . .
N4 Co2 O1 89.43(19) . .
N2 Co2 O1 99.7(2) . .
O2 Co2 N3 98.5(3) . .
N4 Co2 N3 92.9(3) . .
N2 Co2 N3 78.6(3) . .
O1 Co2 N3 177.6(2) . .
Co2 O1 Co2 94.8(2) . 11_565
Co2 O2 Co2 103.3(4) 11_565 .
N5 C17 N4 111.8(6) . .
N5 C17 C18 126.4(7) . .
N4 C17 C18 121.8(7) . .
C5 N3 C6 118.7(7) . .
C5 N3 Co2 111.5(5) . .
C6 N3 Co2 129.8(6) . .
C16 C15 N5 107.4(6) . .
C16 C15 C14 135.9(7) . .
N5 C15 C14 115.9(7) . .
N2 C2 N1 112.1(7) . .
N2 C2 C1 123.4(8) . .
N1 C2 C1 124.5(7) . .
C16 N4 C17 105.0(6) . .
C16 N4 Co2 128.9(5) . .
C17 N4 Co2 124.4(5) . .
N4 C16 C15 109.5(6) . .
C17 N5 C15 106.4(6) . .
C17 N5 Co1 140.6(5) . .
C15 N5 Co1 111.9(5) . .
C2 N2 C4 105.6(7) . .
C2 N2 Co2 141.4(6) . .
C4 N2 Co2 112.5(5) . .
C7 C8 C9 121.0(8) . .
N6 C13 C11 116.3(6) . .
C7 C6 N3 112.2(7) . .
C3 C4 N2 108.1(8) . .
C3 C4 C5 133.5(8) . .
N2 C4 C5 118.4(8) . .
C14 N6 C13 118.3(7) 19_664 .
C14 N6 Co1 113.9(5) 19_664 .
C13 N6 Co1 127.8(5) . .
C4 C3 N1 107.7(8) . .
C9 C10 C11 121.4(8) . .
C10 C9 C8 120.3(8) . .
C11 C12 C7 120.4(7) . .
N6 C14 C15 115.4(7) 42_656 .
C12 C11 C10 118.2(7) . .
C12 C11 C13 121.5(7) . .
C10 C11 C13 120.3(7) . .
C2 N1 C3 106.5(7) . .
C2 N1 Co3 130.4(5) . .
C3 N1 Co3 123.0(6) . .
N3 C5 C4 118.0(8) . .
C8 C7 C12 118.7(8) . .
C8 C7 C6 119.2(8) . .
C12 C7 C6 122.0(7) . .
C19 F1 C19 95.7(12) . 41_566
F1 C19 F1 115.4(4) 19_664 28_664
F1 C19 F1 115.4(4) 19_664 .
F1 C19 F1 115.4(4) 28_664 .
S1 O4 S1 95.7(12) . 41_566
O4 S1 O4 115.4(4) 19_664 28_664
O4 S1 O4 115.4(4) 19_664 .
O4 S1 O4 115.4(4) 28_664 .
O4 S1 S1 96.0(5) 19_664 41_566
O4 S1 S1 96.0(5) 28_664 41_566
O4 S1 S1 42.2(6) . 41_566
O4 S1 S1 96.0(5) 19_664 26_554
O4 S1 S1 42.2(6) 28_664 26_554
O4 S1 S1 96.0(5) . 26_554
S1 S1 S1 60.003(1) 41_566 26_554
O4 S1 S1 42.2(6) 19_664 15_554
O4 S1 S1 96.0(5) 28_664 15_554
O4 S1 S1 96.0(5) . 15_554
S1 S1 S1 60.003(1) 41_566 15_554
S1 S1 S1 60.003(1) 26_554 15_554

loop_
_geom_bond_atom_site_label_1
_geom_bond_atom_site_label_2
_geom_bond_distance
_geom_bond_site_symmetry_2
Co1 N5 1.935(6) .
Co1 N5 1.935(6) 42_656
Co1 N5 1.935(6) 19_664
Co1 N6 1.973(7) .
Co1 N6 1.973(7) 19_664
Co1 N6 1.973(7) 42_656
Co3 N1 2.017(7) 17_665
Co3 N1 2.017(7) .
Co3 N1 2.017(7) 40_654
Co3 O3 2.062(16) .
Co2 O2 1.941(5) .
Co2 N4 2.043(7) .
Co2 N2 2.055(7) .
Co2 O1 2.068(4) .
Co2 N3 2.194(6) .
O1 Co2 2.068(4) 11_565
O2 Co2 1.941(5) 11_565
C17 N5 1.340(10) .
C17 N4 1.377(10) .
C17 C18 1.492(11) .
N3 C5 1.293(11) .
N3 C6 1.482(10) .
C15 C16 1.382(10) .
C15 N5 1.383(10) .
C15 C14 1.418(10) .
C2 N2 1.329(10) .
C2 N1 1.325(11) .
C2 C1 1.476(11) .
N4 C16 1.365(9) .
N2 C4 1.380(10) .
C8 C7 1.398(12) .
C8 C9 1.379(13) .
C13 N6 1.465(9) .
C13 C11 1.491(11) .
C6 C7 1.483(12) .
C4 C3 1.355(13) .
C4 C5 1.430(12) .
N6 C14 1.308(10) 19_664
C3 N1 1.369(11) .
C10 C9 1.355(12) .
C10 C11 1.418(11) .
C12 C11 1.401(11) .
C12 C7 1.410(12) .
C14 N6 1.308(10) 42_656
F1 C19 1.424(11) .
F1 C19 1.424(11) 41_566
C19 F1 1.424(11) 19_664
C19 F1 1.424(11) 28_664
O4 S1 1.424(11) .
O4 S1 1.424(11) 41_566
S1 O4 1.424(11) 19_664
S1 O4 1.424(11) 28_664
S1 S1 2.111(15) 41_566
S1 S1 2.111(15) 26_554
S1 S1 2.111(15) 15_554

loop_
_platon_squeeze_void_nr
_platon_squeeze_void_average_x
_platon_squeeze_void_average_y
_platon_squeeze_void_average_z
_platon_squeeze_void_volume
_platon_squeeze_void_count_electrons
_platon_squeeze_void_content
1 -0.001 -0.003 -0.001 16333 4246 ' '
2 0.500 0.000 0.000 392 175 ' '
3 0.000 0.000 0.500 392 175 ' '
4 0.000 0.500 0.000 392 175 ' '
5 0.500 0.500 0.500 392 175 ' '
